data_1536593
loop_
_publ_author_name
'Piffard, Y.'
'Marchand, R.'
'Tournaux, M.'

_publ_section_title
;
 Structure cristalline de K Ti3 (Sb O9)
;
_journal_name_full 'Revue de Chimie Minerale'
_journal_page_first 18
_journal_page_last 24
_journal_volume 17
_journal_year 1980
_chemical_formula_sum 'K O9 Sb Ti3'
_chemical_name_systematic 'K Ti3 (Sb O9)'
_space_group_IT_number 59
_symmetry_space_group_name_Hall '-P 2c 2bc'
_symmetry_space_group_name_H-M 'P n m m :2'
_cell_angle_alpha 90
_cell_angle_beta 90
_cell_angle_gamma 90
_cell_formula_units_Z 2
_cell_length_a 6.369
_cell_length_b 3.8063
_cell_length_c 14.815
_cell_volume 359.150
_citation_journal_id_ASTM RVCMA8
_cod_data_source_file Piffard_RVCMA8_1980_482.cif
_cod_data_source_block K1O9Sb1Ti3
_cod_original_cell_volume 359.15
_cod_original_sg_symbol_Hall '-P 2ab 2a (z,x,y)'
_cod_original_formula_sum 'K1 O9 Sb1 Ti3'
_cod_database_code 1536593

loop_
_symmetry_equiv_pos_as_xyz
x,y,z
x,-y+1/2,-z+1/2
-x,y+1/2,-z
-x,-y,z+1/2
-x,-y,-z
-x,y-1/2,z-1/2
x,-y-1/2,z
x,y,-z-1/2

loop_
_atom_site_label
_atom_site_type_symbol
_atom_site_fract_x
_atom_site_fract_y
_atom_site_fract_z
_atom_site_occupancy
_atom_site_U_iso_or_equiv
O2 O-2 0.2424 0.25 0.59781 1 0.0
O3 O-2 0.4588 0.25 0.14828 1 0.0
Ti2 Ti+4 0.7574 0.25 0.1272 0.527 0.0
Sb2 Sb+5 0.7574 0.25 0.1272 0.473 0.0
O4 O-2 0.0569 0.25 0.092 1 0.0
Ti1 Ti+4 0.30579 0.25 0.04155 0.973 0.0
O1 O-2 0.6552 0.25 0.50815 1 0.0
K1 K+1 0.2216 0.75 0.25 1 0.0
O5 O-2 0.8388 0.25 0.25 1 0.0
Sb1 Sb+5 0.30579 0.25 0.04155 0.027 0.0
